data_1507258
loop_
_publ_author_name
'P\'erez, Cirilo'
'Rodr\'iguez, Mat\'ias L'
'Foces-Foces, Concepci\'on'
'P\'erez-Hern\'andez, Natalia'
'P\'erez, Ricardo'
'Mart\'in, Julio D'

_publ_section_title
;
 Controlled incorporation of water molecules into carboxy hydrogen-bond
 networks: a designed approach.
;
_journal_issue 5
_journal_name_full 'Organic letters'
_journal_page_first 641
_journal_page_last 644
_journal_paper_doi 10.1021/ol027332o
_journal_volume 5
_journal_year 2003
_chemical_formula_sum 'C11 H16 O5'
_chemical_formula_weight 228.24
_chemical_name_systematic
; 
 ? 
;
_space_group_IT_number 7
_symmetry_cell_setting monoclinic
_symmetry_space_group_name_Hall 'P -2yac'
_symmetry_space_group_name_H-M 'P 1 n 1'
_atom_sites_solution_hydrogens geom
_atom_sites_solution_primary direct
_atom_sites_solution_secondary difmap
_audit_creation_method SHELXL-97
_cell_angle_alpha 90.00
_cell_angle_beta 91.96(3)
_cell_angle_gamma 90.00
_cell_formula_units_Z 2
_cell_length_a 8.681(3)
_cell_length_b 7.913(2)
_cell_length_c 8.884(3)
_cell_measurement_temperature 293(2)
_cell_volume 609.9(3)
_computing_structure_refinement 'SHELXL-97 (Sheldrick, 1997)'
_computing_structure_solution 'SIR97 (Altomare et al., 1999)'
_diffrn_ambient_temperature 293(2)
_diffrn_measured_fraction_theta_full 0.987
_diffrn_measured_fraction_theta_max 0.987
_diffrn_measurement_device_type 'Nonius Kappa CCD diffractometer'
_diffrn_radiation_monochromator graphite
_diffrn_radiation_source 'fine-focus sealed tube'
_diffrn_radiation_type MoK\a
_diffrn_radiation_wavelength 0.71069
_diffrn_reflns_av_R_equivalents 0.0448
_diffrn_reflns_av_sigmaI/netI 0.0331
_diffrn_reflns_limit_h_max 12
_diffrn_reflns_limit_h_min -9
_diffrn_reflns_limit_k_max 8
_diffrn_reflns_limit_k_min -11
_diffrn_reflns_limit_l_max 12
_diffrn_reflns_limit_l_min -12
_diffrn_reflns_number 4263
_diffrn_reflns_theta_full 30.00
_diffrn_reflns_theta_max 30.00
_diffrn_reflns_theta_min 5.15
_exptl_absorpt_coefficient_mu 0.098
_exptl_absorpt_correction_T_max 0.9637
_exptl_absorpt_correction_T_min 0.9408
_exptl_crystal_density_diffrn 1.243
_exptl_crystal_density_method 'not measured'
_exptl_crystal_F_000 244
_exptl_crystal_size_max 0.63
_exptl_crystal_size_mid 0.50
_exptl_crystal_size_min 0.38
_refine_diff_density_max 0.304
_refine_diff_density_min -0.202
_refine_diff_density_rms 0.043
_refine_ls_extinction_method none
_refine_ls_goodness_of_fit_ref 1.053
_refine_ls_hydrogen_treatment mixed
_refine_ls_matrix_type full
_refine_ls_number_parameters 180
_refine_ls_number_reflns 1762
_refine_ls_number_restraints 2
_refine_ls_restrained_S_all 1.052
_refine_ls_R_factor_all 0.0405
_refine_ls_R_factor_gt 0.0381
_refine_ls_shift/su_max 0.001
_refine_ls_shift/su_mean 0.000
_refine_ls_structure_factor_coef Fsqd
_refine_ls_weighting_details 'calc w=1/[\s^2^(Fo^2^)+(0.0673P)^2^+0.0529P] where P=(Fo^2^+2Fc^2^)/3'
_refine_ls_weighting_scheme calc
_refine_ls_wR_factor_gt 0.1012
_refine_ls_wR_factor_ref 0.1036
_reflns_number_gt 1666
_reflns_number_total 1762
_reflns_threshold_expression >2sigma(I)
_cod_data_source_file ol027332osi20021122_115846.cif
_cod_data_source_block 1g_(acidf0)
_cod_original_cell_volume 609.9(4)
_cod_original_sg_symbol_H-M 'P n'
_cod_database_code 1507258

loop_
_symmetry_equiv_pos_as_xyz
'x, y, z'
'x+1/2, -y, z+1/2'

loop_
_atom_site_label
_atom_site_type_symbol
_atom_site_fract_x
_atom_site_fract_y
_atom_site_fract_z
_atom_site_U_iso_or_equiv
_atom_site_adp_type
_atom_site_occupancy
_atom_site_symmetry_multiplicity
_atom_site_calc_flag
_atom_site_refinement_flags
O1 O 0.47627(14) 0.21285(16) -0.00410(14) 0.0268(3) Uani 1 1 d .
O2 O 0.2939(2) 0.5550(2) -0.1980(2) 0.0447(4) Uani 1 1 d .
HO2 H 0.3062 0.5941 -0.2822 0.038(7) Uiso 1 1 calc R
O3 O -0.00082(18) 0.0152(2) 0.07238(19) 0.0410(4) Uani 1 1 d .
O4 O 0.16902(18) -0.1141(2) 0.22546(19) 0.0420(4) Uani 1 1 d .
HO4 H 0.0972 -0.1799 0.2360 0.055(9) Uiso 1 1 calc R
O5 O 0.4824(3) 0.3847(2) -0.2632(2) 0.0533(5) Uani 1 1 d .
O6 O 0.7944(2) 0.2936(2) 0.0443(2) 0.0446(4) Uani 1 1 d .
C1 C 0.36862(19) 0.3501(2) -0.0207(2) 0.0264(3) Uani 1 1 d .
C2 C 0.3953(3) 0.4750(3) 0.1088(3) 0.0396(5) Uani 1 1 d .
H2A H 0.3144 0.5596 0.1064 0.055(9) Uiso 1 1 calc R
H2B H 0.4933 0.5320 0.0981 0.033(6) Uiso 1 1 calc R
C3 C 0.3956(3) 0.3796(3) 0.2591(3) 0.0443(5) Uani 1 1 d .
H3A H 0.3799 0.4601 0.3395 0.051(9) Uiso 1 1 calc R
H3B H 0.4961 0.3283 0.2769 0.044(8) Uiso 1 1 calc R
C4 C 0.2718(3) 0.2414(3) 0.2658(2) 0.0370(4) Uani 1 1 d .
H4A H 0.1746 0.2932 0.2905 0.063(10) Uiso 1 1 calc R
H4B H 0.3001 0.1631 0.3461 0.034(6) Uiso 1 1 calc R
C5 C 0.24929(19) 0.1414(2) 0.11710(19) 0.0252(3) Uani 1 1 d .
C6 C 0.20993(19) 0.2686(2) -0.0080(2) 0.0274(3) Uani 1 1 d .
H6A H 0.1761 0.2134 -0.1008 0.025(6) Uiso 1 1 calc R
H6B H 0.1327 0.3494 0.0218 0.045(8) Uiso 1 1 calc R
C7 C 0.1249(2) 0.0088(2) 0.1337(2) 0.0289(3) Uani 1 1 d .
C8 C 0.3891(2) 0.4296(2) -0.1743(2) 0.0295(3) Uani 1 1 d .
C9 C 0.40069(19) 0.0648(2) 0.05850(19) 0.0251(3) Uani 1 1 d .
C10 C 0.3716(2) -0.0615(2) -0.0684(2) 0.0342(4) Uani 1 1 d .
H10A H 0.3223 -0.1601 -0.0296 0.062(10) Uiso 1 1 calc R
H10B H 0.4680 -0.0929 -0.1103 0.069(11) Uiso 1 1 calc R
H10C H 0.3062 -0.0110 -0.1453 0.055(9) Uiso 1 1 calc R
C11 C 0.5101(2) -0.0141(3) 0.1765(3) 0.0396(5) Uani 1 1 d .
H11A H 0.4626 -0.1121 0.2186 0.069(11) Uiso 1 1 calc R
H11B H 0.5325 0.0666 0.2550 0.042(8) Uiso 1 1 calc R
H11C H 0.6040 -0.0464 0.1303 0.057(9) Uiso 1 1 calc R
HO61 H 0.706(5) 0.271(5) 0.010(4) 0.059(10) Uiso 1 1 d .
HO62 H 0.856(7) 0.212(7) 0.048(6) 0.098(17) Uiso 1 1 d .

loop_
_atom_site_aniso_label
_atom_site_aniso_U_11
_atom_site_aniso_U_22
_atom_site_aniso_U_33
_atom_site_aniso_U_23
_atom_site_aniso_U_13
_atom_site_aniso_U_12
O1 0.0200(5) 0.0245(6) 0.0362(6) 0.0037(5) 0.0044(4) -0.0002(4)
O2 0.0482(9) 0.0371(8) 0.0496(9) 0.0137(7) 0.0137(7) 0.0166(7)
O3 0.0295(7) 0.0467(8) 0.0468(9) 0.0031(7) 0.0011(6) -0.0079(6)
O4 0.0363(7) 0.0394(8) 0.0507(9) 0.0149(7) 0.0059(6) -0.0088(6)
O5 0.0629(11) 0.0463(9) 0.0525(10) 0.0173(8) 0.0288(9) 0.0241(9)
O6 0.0357(8) 0.0439(9) 0.0539(9) -0.0124(8) -0.0021(7) -0.0048(7)
C1 0.0254(7) 0.0205(7) 0.0335(8) 0.0007(6) 0.0051(6) 0.0010(6)
C2 0.0467(12) 0.0279(9) 0.0447(11) -0.0090(8) 0.0092(9) -0.0069(8)
C3 0.0556(13) 0.0420(11) 0.0353(10) -0.0107(9) 0.0033(9) -0.0117(10)
C4 0.0426(11) 0.0393(10) 0.0298(8) -0.0076(8) 0.0094(7) -0.0063(8)
C5 0.0237(7) 0.0254(7) 0.0269(7) 0.0001(6) 0.0048(5) 0.0001(6)
C6 0.0224(7) 0.0256(7) 0.0343(8) 0.0023(6) 0.0043(6) 0.0016(6)
C7 0.0272(7) 0.0298(8) 0.0300(8) -0.0011(6) 0.0085(6) -0.0029(6)
C8 0.0289(8) 0.0211(7) 0.0387(9) 0.0033(6) 0.0056(6) 0.0001(6)
C9 0.0231(7) 0.0232(7) 0.0292(7) 0.0032(6) 0.0040(6) 0.0001(6)
C10 0.0404(10) 0.0271(8) 0.0356(9) -0.0027(7) 0.0102(8) 0.0004(7)
C11 0.0312(9) 0.0453(11) 0.0422(10) 0.0147(9) -0.0026(7) 0.0043(8)

loop_
_atom_type_symbol
_atom_type_description
_atom_type_scat_dispersion_real
_atom_type_scat_dispersion_imag
_atom_type_scat_source
C C 0.0033 0.0000 'International Tables Vol C Tables 4.2.6.8 and 6.1.1.4'
H H 0.0000 0.0000 'International Tables Vol C Tables 4.2.6.8 and 6.1.1.4'
O O 0.0106 0.0000 'International Tables Vol C Tables 4.2.6.8 and 6.1.1.4'

loop_
_geom_angle_atom_site_label_1
_geom_angle_atom_site_label_2
_geom_angle_atom_site_label_3
_geom_angle
C1 O1 C9 110.24(13)
C8 O2 HO2 109.5
C7 O4 HO4 109.5
HO61 O6 HO62 115(5)
O1 C1 C8 108.04(14)
O1 C1 C2 109.27(16)
C8 C1 C2 112.91(15)
O1 C1 C6 104.96(13)
C8 C1 C6 111.98(15)
C2 C1 C6 109.34(16)
C1 C2 C3 109.45(17)
C1 C2 H2A 109.8
C3 C2 H2A 109.8
C1 C2 H2B 109.8
C3 C2 H2B 109.8
H2A C2 H2B 108.2
C2 C3 C4 113.81(19)
C2 C3 H3A 108.8
C4 C3 H3A 108.8
C2 C3 H3B 108.8
C4 C3 H3B 108.8
H3A C3 H3B 107.7
C3 C4 C5 113.53(16)
C3 C4 H4A 108.9
C5 C4 H4A 108.9
C3 C4 H4B 108.9
C5 C4 H4B 108.9
H4A C4 H4B 107.7
C7 C5 C6 112.58(15)
C7 C5 C4 109.91(15)
C6 C5 C4 107.63(15)
C7 C5 C9 112.08(14)
C6 C5 C9 100.60(13)
C4 C5 C9 113.71(15)
C1 C6 C5 98.73(14)
C1 C6 H6A 112.0
C5 C6 H6A 112.0
C1 C6 H6B 112.0
C5 C6 H6B 112.0
H6A C6 H6B 109.7
O3 C7 O4 123.41(18)
O3 C7 C5 124.36(18)
O4 C7 C5 112.22(16)
O5 C8 O2 123.75(19)
O5 C8 C1 124.70(17)
O2 C8 C1 111.55(16)
O1 C9 C10 108.04(14)
O1 C9 C11 108.22(15)
C10 C9 C11 108.95(16)
O1 C9 C5 102.16(13)
C10 C9 C5 112.57(15)
C11 C9 C5 116.34(16)
C9 C10 H10A 109.5
C9 C10 H10B 109.5
H10A C10 H10B 109.5
C9 C10 H10C 109.5
H10A C10 H10C 109.5
H10B C10 H10C 109.5
C9 C11 H11A 109.5
C9 C11 H11B 109.5
H11A C11 H11B 109.5
C9 C11 H11C 109.5
H11A C11 H11C 109.5
H11B C11 H11C 109.5

loop_
_geom_bond_atom_site_label_1
_geom_bond_atom_site_label_2
_geom_bond_distance
O1 C1 1.437(2)
O1 C9 1.462(2)
O2 C8 1.304(2)
O2 HO2 0.8200
O3 C7 1.204(3)
O4 C7 1.317(3)
O4 HO4 0.8200
O5 C8 1.204(3)
O6 HO61 0.83(4)
O6 HO62 0.84(6)
C1 C8 1.518(3)
C1 C2 1.528(3)
C1 C6 1.529(2)
C2 C3 1.534(3)
C2 H2A 0.9700
C2 H2B 0.9700
C3 C4 1.536(3)
C3 H3A 0.9700
C3 H3B 0.9700
C4 C5 1.547(3)
C4 H4A 0.9700
C4 H4B 0.9700
C5 C7 1.516(2)
C5 C6 1.529(2)
C5 C9 1.553(2)
C6 H6A 0.9700
C6 H6B 0.9700
C9 C10 1.521(3)
C9 C11 1.524(3)
C10 H10A 0.9600
C10 H10B 0.9600
C10 H10C 0.9600
C11 H11A 0.9600
C11 H11B 0.9600
C11 H11C 0.9600

loop_
_geom_hbond_atom_site_label_D
_geom_hbond_atom_site_label_H
_geom_hbond_atom_site_label_A
_geom_hbond_distance_DH
_geom_hbond_distance_HA
_geom_hbond_distance_DA
_geom_hbond_angle_DHA
_geom_hbond_site_symmetry_A
O6 HO61 O1 0.83(4) 2.05(5) 2.853(2) 162(4) .
O6 HO62 O3 0.84(6) 2.00(6) 2.837(3) 176(5) 1_655
O2 HO2 O6 0.82 1.78 2.584(3) 166.8 2_464
O4 HO4 O5 0.82 1.90 2.689(2) 160.3 2_455
O4 HO4 O1 0.82 2.58 3.075(2) 120.0 2_455

loop_
_geom_torsion_atom_site_label_1
_geom_torsion_atom_site_label_2
_geom_torsion_atom_site_label_3
_geom_torsion_atom_site_label_4
_geom_torsion
C9 O1 C1 C8 -135.32(14)
C9 O1 C1 C2 101.48(17)
C9 O1 C1 C6 -15.68(18)
O1 C1 C2 C3 -51.6(2)
C8 C1 C2 C3 -171.86(18)
C6 C1 C2 C3 62.8(2)
C1 C2 C3 C4 -40.7(3)
C2 C3 C4 C5 39.2(3)
C3 C4 C5 C7 -179.72(19)
C3 C4 C5 C6 -56.8(2)
C3 C4 C5 C9 53.7(2)
O1 C1 C6 C5 39.25(17)
C8 C1 C6 C5 156.22(14)
C2 C1 C6 C5 -77.86(17)
C7 C5 C6 C1 -166.44(14)
C4 C5 C6 C1 72.29(16)
C9 C5 C6 C1 -46.97(15)
C6 C5 C7 O3 -10.5(3)
C4 C5 C7 O3 109.5(2)
C9 C5 C7 O3 -123.0(2)
C6 C5 C7 O4 170.59(16)
C4 C5 C7 O4 -69.4(2)
C9 C5 C7 O4 58.0(2)
O1 C1 C8 O5 -1.3(3)
C2 C1 C8 O5 119.6(2)
C6 C1 C8 O5 -116.4(2)
O1 C1 C8 O2 179.54(16)
C2 C1 C8 O2 -59.5(2)
C6 C1 C8 O2 64.4(2)
C1 O1 C9 C10 104.43(16)
C1 O1 C9 C11 -137.74(16)
C1 O1 C9 C5 -14.46(17)
C7 C5 C9 O1 158.47(14)
C6 C5 C9 O1 38.64(15)
C4 C5 C9 O1 -76.12(18)
C7 C5 C9 C10 42.83(19)
C6 C5 C9 C10 -77.00(17)
C4 C5 C9 C10 168.24(16)
C7 C5 C9 C11 -83.9(2)
C6 C5 C9 C11 156.26(16)
C4 C5 C9 C11 41.5(2)
